data_7705390
loop_
_publ_author_name
'Kunert, R.'
'Philouze, C.'
'Berthiol, F.'
'Jarjayes, O.'
'Storr, T.'
'Thomas, F.'

_publ_section_title
;
 Distorted copper(ii) radicals with sterically hindered salens: electronic
 structure and aerobic oxidation of alcohols.
;
_journal_issue 37
_journal_name_full 'Dalton transactions (Cambridge, England : 2003)'
_journal_page_first 12990
_journal_page_last 13002
_journal_paper_doi 10.1039/d0dt02524k
_journal_volume 49
_journal_year 2020
_chemical_formula_moiety 'C32 H46 Cu N2 O4'
_chemical_formula_sum 'C32 H46 Cu N2 O4'
_chemical_formula_weight 586.25
_space_group_crystal_system trigonal
_space_group_IT_number 167
_space_group_name_Hall '-R 3 2"c'
_space_group_name_H-M_alt 'R -3 c :H'
_atom_sites_solution_hydrogens geom
_audit_creation_date 2020-07-06
_audit_creation_method
;
Olex2 1.2
(compiled 2014.07.22 svn.r2960 for OlexSys, GUI svn.r4862)
;
_audit_update_record
;
2020-07-07 deposited with the CCDC.	2020-09-03 downloaded from the CCDC.
;
_cell_angle_alpha 90
_cell_angle_beta 90
_cell_angle_gamma 120
_cell_formula_units_Z 18
_cell_length_a 29.373(4)
_cell_length_b 29.373(4)
_cell_length_c 20.654(4)
_cell_measurement_reflns_used 30288
_cell_measurement_temperature 200
_cell_measurement_theta_max 24.999
_cell_measurement_theta_min 2.337
_cell_volume 15432(4)
_computing_cell_refinement EvalCCD
_computing_data_collection Collect
_computing_data_reduction EvalCCD
_computing_molecular_graphics 'Olex2 (Dolomanov et al., 2009)'
_computing_publication_material 'Olex2 (Dolomanov et al., 2009)'
_computing_structure_refinement 'SHELXL-2014/7 (Sheldrick, 2014)'
_diffrn_ambient_temperature 200
_diffrn_detector 'CCD area detector'
_diffrn_detector_type 'APEX II'
_diffrn_measured_fraction_theta_full 0.993
_diffrn_measured_fraction_theta_max 0.993
_diffrn_measurement_device '\k-geometry 4 circles diffractometer'
_diffrn_measurement_device_type 'Bruker-AXS-enraf-nonius KappaAPEXII'
_diffrn_measurement_method '\f and \w scans'
_diffrn_radiation_collimation 'Montel optic'
_diffrn_radiation_detector CCD
_diffrn_radiation_monochromator 'Multilayer mirrors'
_diffrn_radiation_probe x-ray
_diffrn_radiation_type MoK\a
_diffrn_radiation_wavelength 0.71073
_diffrn_reflns_av_R_equivalents 0.0814
_diffrn_reflns_av_unetI/netI 0.0505
_diffrn_reflns_Laue_measured_fraction_full 0.993
_diffrn_reflns_Laue_measured_fraction_max 0.993
_diffrn_reflns_limit_h_max 34
_diffrn_reflns_limit_h_min -33
_diffrn_reflns_limit_k_max 34
_diffrn_reflns_limit_k_min -33
_diffrn_reflns_limit_l_max 24
_diffrn_reflns_limit_l_min -21
_diffrn_reflns_number 30288
_diffrn_reflns_point_group_measured_fraction_full 0.993
_diffrn_reflns_point_group_measured_fraction_max 0.993
_diffrn_reflns_theta_full 24.999
_diffrn_reflns_theta_max 24.999
_diffrn_reflns_theta_min 2.337
_diffrn_source 'Incoatec ISG250'
_diffrn_source_target Mo
_diffrn_source_type 'Microfocus sealed tube'
_exptl_absorpt_coefficient_mu 0.670
_exptl_absorpt_correction_T_max 1
_exptl_absorpt_correction_T_min 0.204758
_exptl_absorpt_correction_type multi-scan
_exptl_absorpt_process_details
;
SADABS-2004/1 (Bruker,2004) was used for absorption correction.
R(int) was 0.6119 before and 0.0955 after correction.
The Ratio of minimum to maximum transmission is 0.2048.
The \l/2 correction factor is 0.0015.
;
_exptl_crystal_colour green
_exptl_crystal_colour_primary green
_exptl_crystal_density_diffrn 1.135
_exptl_crystal_description needle
_exptl_crystal_F_000 5634
_exptl_crystal_size_max 0.3
_exptl_crystal_size_mid 0.2
_exptl_crystal_size_min 0.18
_refine_diff_density_max 0.668
_refine_diff_density_min -1.192
_refine_diff_density_rms 0.148
_refine_ls_extinction_method none
_refine_ls_goodness_of_fit_ref 1.139
_refine_ls_hydrogen_treatment constr
_refine_ls_matrix_type full
_refine_ls_number_parameters 183
_refine_ls_number_reflns 3013
_refine_ls_number_restraints 0
_refine_ls_restrained_S_all 1.139
_refine_ls_R_factor_all 0.0904
_refine_ls_R_factor_gt 0.0684
_refine_ls_shift/su_max 0.001
_refine_ls_shift/su_mean 0.000
_refine_ls_structure_factor_coef Fsqd
_refine_ls_weighting_details 'w=1/[\s^2^(Fo^2^)+(0.1481P)^2^+15.6062P] where P=(Fo^2^+2Fc^2^)/3'
_refine_ls_weighting_scheme calc
_refine_ls_wR_factor_gt 0.1861
_refine_ls_wR_factor_ref 0.2187
_reflns_Friedel_coverage 0.000
_reflns_number_gt 2269
_reflns_number_total 3013
_reflns_threshold_expression 'I > 2\s(I)'
_cod_data_source_file d0dt02524k2.cif
_cod_data_source_block sad
_cod_depositor_comments 'Adding full bibliography for 7705390--7705397.cif.'
_cod_original_cell_volume 15433(5)
_cod_original_sg_symbol_H-M 'R -3 c'
_cod_database_code 7705390
_shelx_space_group_comment
;
The symmetry employed for this shelxl refinement is uniquely defined
by the following loop, which should always be used as a source of
symmetry information in preference to the above space-group names.
They are only intended as comments.
;
_olex2_refinement_description
;
1. Fixed Uiso
 At 1.2 times of:
  All C(H) groups, All C(H,H) groups
 At 1.5 times of:
  All C(H,H,H) groups
2.a Secondary CH2 refined with riding coordinates:
 C16(H16A,H16B)
2.b Aromatic/amide H refined with riding coordinates:
 C5(H5), C7(H7), C3(H3)
2.c Idealised Me refined as rotating group:
 C11(H11A,H11B,H11C), C14(H14A,H14B,H14C), C12(H12A,H12B,H12C), C15(H15A,H15B,
 H15C), C9(H9A,H9B,H9C), C10(H10A,H10B,H10C)
;
_shelx_shelxl_version_number 2014/7
_olex2_submission_special_instructions 'No special instructions were received'

loop_
_space_group_symop_operation_xyz
'x, y, z'
'-y, x-y, z'
'y, x, -z+1/2'
'-x+y, -x, z'
'x-y, -y, -z+1/2'
'-x, -x+y, -z+1/2'
'x+2/3, y+1/3, z+1/3'
'-y+2/3, x-y+1/3, z+1/3'
'y+2/3, x+1/3, -z+5/6'
'-x+y+2/3, -x+1/3, z+1/3'
'x-y+2/3, -y+1/3, -z+5/6'
'-x+2/3, -x+y+1/3, -z+5/6'
'x+1/3, y+2/3, z+2/3'
'-y+1/3, x-y+2/3, z+2/3'
'y+1/3, x+2/3, -z+7/6'
'-x+y+1/3, -x+2/3, z+2/3'
'x-y+1/3, -y+2/3, -z+7/6'
'-x+1/3, -x+y+2/3, -z+7/6'
'-x, -y, -z'
'y, -x+y, -z'
'-y, -x, z-1/2'
'x-y, x, -z'
'-x+y, y, z-1/2'
'x, x-y, z-1/2'
'-x+2/3, -y+1/3, -z+1/3'
'y+2/3, -x+y+1/3, -z+1/3'
'-y+2/3, -x+1/3, z-1/6'
'x-y+2/3, x+1/3, -z+1/3'
'-x+y+2/3, y+1/3, z-1/6'
'x+2/3, x-y+1/3, z-1/6'
'-x+1/3, -y+2/3, -z+2/3'
'y+1/3, -x+y+2/3, -z+2/3'
'-y+1/3, -x+2/3, z+1/6'
'x-y+1/3, x+2/3, -z+2/3'
'-x+y+1/3, y+2/3, z+1/6'
'x+1/3, x-y+2/3, z+1/6'

loop_
_atom_site_label
_atom_site_type_symbol
_atom_site_fract_x
_atom_site_fract_y
_atom_site_fract_z
_atom_site_U_iso_or_equiv
_atom_site_adp_type
_atom_site_occupancy
_atom_site_site_symmetry_order
_atom_site_calc_flag
_atom_site_refinement_flags_posn
_atom_site_refinement_flags_adp
_atom_site_refinement_flags_occupancy
_atom_site_disorder_assembly
_atom_site_disorder_group
Cu1 Cu 0.60731(2) 0.66667 0.4167 0.0356(3) Uani 1 2 d S T P . .
O1 O 0.54687(10) 0.63961(11) 0.46986(13) 0.0450(7) Uani 1 1 d . . . . .
O2 O 0.48589(12) 0.49835(10) 0.67065(12) 0.0514(7) Uani 1 1 d . . . . .
N1 N 0.62036(11) 0.60820(11) 0.43440(12) 0.0344(7) Uani 1 1 d . . . . .
C6 C 0.49326(13) 0.59939(14) 0.56215(16) 0.0369(8) Uani 1 1 d . . . . .
C1 C 0.53328(14) 0.60544(14) 0.51676(16) 0.0379(8) Uani 1 1 d . . . . .
C2 C 0.55633(14) 0.57347(13) 0.52438(16) 0.0356(8) Uani 1 1 d . . . . .
C16 C 0.71455(14) 0.63690(14) 0.42345(17) 0.0381(8) Uani 1 1 d . . . . .
H16A H 0.7372 0.6230 0.4083 0.046 Uiso 1 1 calc R . . . .
H16B H 0.7117 0.6324 0.4711 0.046 Uiso 1 1 calc R . . . .
C8 C 0.46401(16) 0.62961(16) 0.5531(2) 0.0494(10) Uani 1 1 d . . . . .
C5 C 0.48171(14) 0.56416(14) 0.61187(16) 0.0401(8) Uani 1 1 d . . . . .
H5 H 0.4570 0.5613 0.6435 0.048 Uiso 1 1 calc R . . . .
C7 C 0.59488(14) 0.57458(13) 0.48063(16) 0.0370(8) Uani 1 1 d . . . . .
H7 H 0.6029 0.5473 0.4860 0.044 Uiso 1 1 calc R . . . .
C4 C 0.50409(15) 0.53235(14) 0.61858(16) 0.0405(8) Uani 1 1 d . . . . .
C11 C 0.50197(19) 0.68915(17) 0.5526(2) 0.0622(12) Uani 1 1 d . . . . .
H11A H 0.5204 0.7000 0.5942 0.093 Uiso 1 1 calc GR . . . .
H11B H 0.4822 0.7074 0.5457 0.093 Uiso 1 1 calc GR . . . .
H11C H 0.5276 0.6981 0.5177 0.093 Uiso 1 1 calc GR . . . .
C14 C 0.65432(15) 0.61389(16) 0.32482(18) 0.0445(9) Uani 1 1 d . . . . .
H14A H 0.6204 0.5867 0.3075 0.067 Uiso 1 1 calc GR . . . .
H14B H 0.6829 0.6150 0.2991 0.067 Uiso 1 1 calc GR . . . .
H14C H 0.6563 0.6482 0.3227 0.067 Uiso 1 1 calc GR . . . .
C13 C 0.65958(14) 0.60110(14) 0.39551(19) 0.0383(9) Uani 1 1 d . . . . .
C3 C 0.54037(15) 0.53622(14) 0.57499(17) 0.0397(8) Uani 1 1 d . . . . .
H3 H 0.5550 0.5139 0.5785 0.048 Uiso 1 1 calc R . . . .
C12 C 0.50156(18) 0.45971(16) 0.67423(19) 0.0495(10) Uani 1 1 d . . . . .
H12A H 0.4907 0.4384 0.6347 0.074 Uiso 1 1 calc GR . . . .
H12B H 0.4849 0.4370 0.7118 0.074 Uiso 1 1 calc GR . . . .
H12C H 0.5399 0.4771 0.6786 0.074 Uiso 1 1 calc GR . . . .
C15 C 0.65002(17) 0.54524(15) 0.3979(2) 0.0508(10) Uani 1 1 d . . . . .
H15A H 0.6594 0.5383 0.4409 0.076 Uiso 1 1 calc GR . . . .
H15B H 0.6717 0.5410 0.3651 0.076 Uiso 1 1 calc GR . . . .
H15C H 0.6128 0.5204 0.3893 0.076 Uiso 1 1 calc GR . . . .
C9 C 0.4334(2) 0.6120(2) 0.4881(2) 0.0681(13) Uani 1 1 d . . . . .
H9A H 0.4580 0.6183 0.4527 0.102 Uiso 1 1 calc GR . . . .
H9B H 0.4155 0.6321 0.4805 0.102 Uiso 1 1 calc GR . . . .
H9C H 0.4074 0.5744 0.4902 0.102 Uiso 1 1 calc GR . . . .
C10 C 0.42407(19) 0.6181(2) 0.6078(3) 0.0657(12) Uani 1 1 d . . . . .
H10A H 0.3990 0.5802 0.6094 0.099 Uiso 1 1 calc GR . . . .
H10B H 0.4051 0.6371 0.5995 0.099 Uiso 1 1 calc GR . . . .
H10C H 0.4426 0.6295 0.6492 0.099 Uiso 1 1 calc GR . . . .

loop_
_atom_site_aniso_label
_atom_site_aniso_U_11
_atom_site_aniso_U_22
_atom_site_aniso_U_33
_atom_site_aniso_U_23
_atom_site_aniso_U_13
_atom_site_aniso_U_12
Cu1 0.0379(4) 0.0392(4) 0.0302(4) 0.0073(2) 0.00363(11) 0.0196(2)
O1 0.0462(15) 0.0537(15) 0.0415(14) 0.0179(12) 0.0137(11) 0.0298(12)
O2 0.0734(19) 0.0434(15) 0.0375(13) 0.0126(11) 0.0169(13) 0.0293(14)
N1 0.0351(15) 0.0374(16) 0.0285(13) 0.0007(12) 0.0016(12) 0.0167(13)
C6 0.0344(18) 0.0374(18) 0.0347(17) -0.0003(14) 0.0035(14) 0.0148(15)
C1 0.0402(19) 0.0396(19) 0.0281(16) 0.0047(14) 0.0010(14) 0.0155(16)
C2 0.0426(19) 0.0314(18) 0.0280(16) 0.0048(14) 0.0011(14) 0.0148(15)
C16 0.0400(19) 0.0405(19) 0.0341(17) 0.0013(14) 0.0017(15) 0.0204(16)
C8 0.047(2) 0.051(2) 0.052(2) 0.0116(18) 0.0133(18) 0.0253(19)
C5 0.0406(19) 0.0333(18) 0.0345(17) -0.0004(14) 0.0050(15) 0.0095(15)
C7 0.0393(19) 0.0345(18) 0.0327(17) 0.0020(14) 0.0001(14) 0.0152(15)
C4 0.044(2) 0.0357(19) 0.0311(17) 0.0053(14) 0.0052(15) 0.0118(16)
C11 0.068(3) 0.048(2) 0.079(3) 0.015(2) 0.019(2) 0.035(2)
C14 0.043(2) 0.052(2) 0.0321(18) -0.0042(15) 0.0028(15) 0.0184(19)
C13 0.0398(19) 0.0382(19) 0.038(2) 0.0014(15) 0.0065(15) 0.0202(16)
C3 0.047(2) 0.0371(19) 0.0315(17) 0.0040(14) -0.0007(15) 0.0183(16)
C12 0.064(3) 0.046(2) 0.0380(19) 0.0081(17) 0.0043(18) 0.027(2)
C15 0.054(2) 0.044(2) 0.055(2) -0.0025(18) 0.0106(19) 0.0250(19)
C9 0.057(3) 0.094(4) 0.062(3) 0.012(3) 0.001(2) 0.045(3)
C10 0.063(3) 0.071(3) 0.076(3) 0.022(2) 0.026(2) 0.043(2)

loop_
_atom_type_symbol
_atom_type_description
_atom_type_scat_dispersion_real
_atom_type_scat_dispersion_imag
_atom_type_scat_source
C C 0.0033 0.0016 'International Tables Vol C Tables 4.2.6.8 and 6.1.1.4'
H H 0.0000 0.0000 'International Tables Vol C Tables 4.2.6.8 and 6.1.1.4'
Cu Cu 0.3201 1.2651 'International Tables Vol C Tables 4.2.6.8 and 6.1.1.4'
N N 0.0061 0.0033 'International Tables Vol C Tables 4.2.6.8 and 6.1.1.4'
O O 0.0106 0.0060 'International Tables Vol C Tables 4.2.6.8 and 6.1.1.4'

loop_
_geom_angle_atom_site_label_1
_geom_angle_atom_site_label_2
_geom_angle_atom_site_label_3
_geom_angle
_geom_angle_site_symmetry_1
_geom_angle_site_symmetry_3
_geom_angle_publ_flag
O1 Cu1 O1 86.49(15) . 11_565 ?
O1 Cu1 N1 147.24(12) . 11_565 ?
O1 Cu1 N1 147.24(12) 11_565 . ?
O1 Cu1 N1 94.39(11) . . ?
O1 Cu1 N1 94.39(11) 11_565 11_565 ?
N1 Cu1 N1 101.93(17) 11_565 . ?
C1 O1 Cu1 128.0(2) . . ?
C4 O2 C12 117.0(3) . . ?
C7 N1 Cu1 120.4(2) . . ?
C7 N1 C13 118.4(3) . . ?
C13 N1 Cu1 121.2(2) . . ?
C1 C6 C8 120.7(3) . . ?
C5 C6 C1 117.2(3) . . ?
C5 C6 C8 122.1(3) . . ?
O1 C1 C6 119.6(3) . . ?
O1 C1 C2 121.9(3) . . ?
C2 C1 C6 118.5(3) . . ?
C1 C2 C7 123.3(3) . . ?
C3 C2 C1 120.8(3) . . ?
C3 C2 C7 115.8(3) . . ?
C16 C16 H16A 107.1 11_565 . ?
C16 C16 H16B 107.1 11_565 . ?
H16A C16 H16B 106.8 . . ?
C13 C16 C16 121.1(3) . 11_565 ?
C13 C16 H16A 107.1 . . ?
C13 C16 H16B 107.1 . . ?
C6 C8 C11 111.4(3) . . ?
C6 C8 C9 108.2(3) . . ?
C6 C8 C10 111.8(3) . . ?
C11 C8 C9 110.1(4) . . ?
C11 C8 C10 107.2(4) . . ?
C10 C8 C9 108.0(4) . . ?
C6 C5 H5 118.0 . . ?
C6 C5 C4 123.9(3) . . ?
C4 C5 H5 118.0 . . ?
N1 C7 C2 128.6(3) . . ?
N1 C7 H7 115.7 . . ?
C2 C7 H7 115.7 . . ?
O2 C4 C5 114.9(3) . . ?
C3 C4 O2 125.6(3) . . ?
C3 C4 C5 119.5(3) . . ?
C8 C11 H11A 109.5 . . ?
C8 C11 H11B 109.5 . . ?
C8 C11 H11C 109.5 . . ?
H11A C11 H11B 109.5 . . ?
H11A C11 H11C 109.5 . . ?
H11B C11 H11C 109.5 . . ?
H14A C14 H14B 109.5 . . ?
H14A C14 H14C 109.5 . . ?
H14B C14 H14C 109.5 . . ?
C13 C14 H14A 109.5 . . ?
C13 C14 H14B 109.5 . . ?
C13 C14 H14C 109.5 . . ?
N1 C13 C16 108.8(3) . . ?
N1 C13 C14 107.3(3) . . ?
N1 C13 C15 113.0(3) . . ?
C16 C13 C14 113.0(3) . . ?
C15 C13 C16 106.9(3) . . ?
C15 C13 C14 108.0(3) . . ?
C2 C3 H3 120.0 . . ?
C4 C3 C2 119.9(3) . . ?
C4 C3 H3 120.0 . . ?
O2 C12 H12A 109.5 . . ?
O2 C12 H12B 109.5 . . ?
O2 C12 H12C 109.5 . . ?
H12A C12 H12B 109.5 . . ?
H12A C12 H12C 109.5 . . ?
H12B C12 H12C 109.5 . . ?
C13 C15 H15A 109.5 . . ?
C13 C15 H15B 109.5 . . ?
C13 C15 H15C 109.5 . . ?
H15A C15 H15B 109.5 . . ?
H15A C15 H15C 109.5 . . ?
H15B C15 H15C 109.5 . . ?
C8 C9 H9A 109.5 . . ?
C8 C9 H9B 109.5 . . ?
C8 C9 H9C 109.5 . . ?
H9A C9 H9B 109.5 . . ?
H9A C9 H9C 109.5 . . ?
H9B C9 H9C 109.5 . . ?
C8 C10 H10A 109.5 . . ?
C8 C10 H10B 109.5 . . ?
C8 C10 H10C 109.5 . . ?
H10A C10 H10B 109.5 . . ?
H10A C10 H10C 109.5 . . ?
H10B C10 H10C 109.5 . . ?

loop_
_geom_bond_atom_site_label_1
_geom_bond_atom_site_label_2
_geom_bond_distance
_geom_bond_site_symmetry_2
_geom_bond_publ_flag
Cu1 O1 1.892(2) . ?
Cu1 O1 1.892(2) 11_565 ?
Cu1 N1 1.972(3) 11_565 ?
Cu1 N1 1.972(3) . ?
O1 C1 1.306(4) . ?
O2 C4 1.381(4) . ?
O2 C12 1.424(5) . ?
N1 C7 1.307(4) . ?
N1 C13 1.502(4) . ?
C6 C1 1.443(5) . ?
C6 C8 1.524(5) . ?
C6 C5 1.375(5) . ?
C1 C2 1.415(5) . ?
C2 C7 1.436(5) . ?
C2 C3 1.413(5) . ?
C16 C16 1.540(7) 11_565 ?
C16 H16A 0.9900 . ?
C16 H16B 0.9900 . ?
C16 C13 1.532(5) . ?
C8 C11 1.534(6) . ?
C8 C9 1.553(6) . ?
C8 C10 1.538(6) . ?
C5 H5 0.9500 . ?
C5 C4 1.392(6) . ?
C7 H7 0.9500 . ?
C4 C3 1.356(5) . ?
C11 H11A 0.9800 . ?
C11 H11B 0.9800 . ?
C11 H11C 0.9800 . ?
C14 H14A 0.9800 . ?
C14 H14B 0.9800 . ?
C14 H14C 0.9800 . ?
C14 C13 1.535(5) . ?
C13 C15 1.521(5) . ?
C3 H3 0.9500 . ?
C12 H12A 0.9800 . ?
C12 H12B 0.9800 . ?
C12 H12C 0.9800 . ?
C15 H15A 0.9800 . ?
C15 H15B 0.9800 . ?
C15 H15C 0.9800 . ?
C9 H9A 0.9800 . ?
C9 H9B 0.9800 . ?
C9 H9C 0.9800 . ?
C10 H10A 0.9800 . ?
C10 H10B 0.9800 . ?
C10 H10C 0.9800 . ?

loop_
_smtbx_masks_void_nr
_smtbx_masks_void_average_x
_smtbx_masks_void_average_y
_smtbx_masks_void_average_z
_smtbx_masks_void_volume
_smtbx_masks_void_count_electrons
_smtbx_masks_void_content
1 0.000 0.000 -0.126 1025.3 341.2 ?
2 0.333 0.667 -0.376 1025.3 341.2 ?
3 0.667 0.333 -0.710 1025.3 341.2 ?
